data_4073700
loop_
_publ_author_name
'Choualeb, Aldjia'
'Lough, Alan J.'
'Gusev, Dmitry G.'

_publ_section_title
;
 Hemilabile Pincer-Type Hydride Complexes of Iridium
;
_journal_issue 21
_journal_name_full Organometallics
_journal_page_first 5224
_journal_paper_doi 10.1021/om700550x
_journal_volume 26
_journal_year 2007
_chemical_formula_moiety 'C32 H80 Ir2 N4 P2'
_chemical_formula_sum 'C32 H80 Ir2 N4 P2'
_chemical_formula_weight 967.34
_chemical_name_systematic
; 
 ? 
;
_space_group_IT_number 15
_symmetry_cell_setting monoclinic
_symmetry_space_group_name_Hall '-C 2yc'
_symmetry_space_group_name_H-M 'C 1 2/c 1'
_atom_sites_solution_hydrogens geom
_atom_sites_solution_primary direct
_atom_sites_solution_secondary difmap
_audit_creation_method SHELXL-97
_cell_angle_alpha 90.00
_cell_angle_beta 95.90(3)
_cell_angle_gamma 90.00
_cell_formula_units_Z 4
_cell_length_a 24.221(5)
_cell_length_b 6.8540(14)
_cell_length_c 24.793(5)
_cell_measurement_reflns_used 19085
_cell_measurement_temperature 200(1)
_cell_measurement_theta_max 27.5
_cell_measurement_theta_min 3.0
_cell_volume 4094.1(15)
_computing_cell_refinement 'Denzo-SMN (Otwinowski & Minor, 1997)'
_computing_data_collection 'Collect (Nonius B.V., 1997-2002)'
_computing_data_reduction Denzo-SMN
_computing_molecular_graphics 'SHELXTL V6.1'
_computing_publication_material 'SHELXTL V6.1'
_computing_structure_refinement 'SHELXTL V6.1(Sheldrick, 2001)'
_computing_structure_solution 'SIR-92 (Altomare et al., 1994)'
_diffrn_ambient_temperature 200(2)
_diffrn_detector_area_resol_mean 9
_diffrn_measured_fraction_theta_full 0.998
_diffrn_measured_fraction_theta_max 0.998
_diffrn_measurement_device_type 'Bruker-Nonius KappaCCD'
_diffrn_measurement_method '\f scans and \w scans with \k offsets'
_diffrn_radiation_monochromator graphite
_diffrn_radiation_source 'fine-focus sealed tube'
_diffrn_radiation_type MoK\a
_diffrn_radiation_wavelength 0.71073
_diffrn_reflns_av_R_equivalents 0.0785
_diffrn_reflns_av_sigmaI/netI 0.0530
_diffrn_reflns_limit_h_max 31
_diffrn_reflns_limit_h_min -31
_diffrn_reflns_limit_k_max 8
_diffrn_reflns_limit_k_min -8
_diffrn_reflns_limit_l_max 32
_diffrn_reflns_limit_l_min -31
_diffrn_reflns_number 19085
_diffrn_reflns_theta_full 27.49
_diffrn_reflns_theta_max 27.49
_diffrn_reflns_theta_min 3.09
_diffrn_standards_number 0
_exptl_absorpt_coefficient_mu 6.596
_exptl_absorpt_correction_T_max 0.597
_exptl_absorpt_correction_T_min 0.285
_exptl_absorpt_correction_type multi-scan
_exptl_absorpt_process_details
;
multi-scan from symmetry-related measurements 
 Sortav (Blessing 1995)
;
_exptl_crystal_colour 'pale green'
_exptl_crystal_density_diffrn 1.569
_exptl_crystal_density_method 'not measured'
_exptl_crystal_description needle
_exptl_crystal_F_000 1936
_exptl_crystal_size_max 0.28
_exptl_crystal_size_mid 0.12
_exptl_crystal_size_min 0.08
_refine_diff_density_max 2.820
_refine_diff_density_min -2.815
_refine_diff_density_rms 0.224
_refine_ls_extinction_coef 0.00024(6)
_refine_ls_extinction_expression Fc^*^=kFc[1+0.001xFc^2^\l^3^/sin(2\q)]^-1/4^
_refine_ls_extinction_method SHELXL
_refine_ls_goodness_of_fit_ref 1.044
_refine_ls_hydrogen_treatment mixed
_refine_ls_matrix_type full
_refine_ls_number_parameters 197
_refine_ls_number_reflns 4693
_refine_ls_number_restraints 0
_refine_ls_restrained_S_all 1.044
_refine_ls_R_factor_all 0.0562
_refine_ls_R_factor_gt 0.0439
_refine_ls_shift/su_max 0.002
_refine_ls_shift/su_mean 0.000
_refine_ls_structure_factor_coef Fsqd
_refine_ls_weighting_details 'calc w=1/[\s^2^(Fo^2^)+(0.0746P)^2^] where P=(Fo^2^+2Fc^2^)/3'
_refine_ls_weighting_scheme calc
_refine_ls_wR_factor_gt 0.1100
_refine_ls_wR_factor_ref 0.1183
_reflns_number_gt 3853
_reflns_number_total 4693
_reflns_threshold_expression I>2\s(I)
_cod_data_source_file om700550x-file004.cif
_cod_data_source_block k0740
_cod_depositor_comments
;
The following automatic conversions were performed:

'_symmetry_cell_setting' value 'Monoclinic' changed to 'monoclinic'
according to /home/saulius/struct/CIF-dictionaries/cif_core.dic
dictionary named 'cif_core.dic' version 2.4.1 from 2010-06-29.

Automatic conversion script
Id: cif_fix_values 1715 2011-07-08 13:25:40Z adriana 
;
_cod_original_cell_volume 4094.2(14)
_cod_original_sg_symbol_H-M 'C 2/c'
_cod_database_code 4073700

loop_
_symmetry_equiv_pos_as_xyz
'x, y, z'
'-x, y, -z+1/2'
'x+1/2, y+1/2, z'
'-x+1/2, y+1/2, -z+1/2'
'-x, -y, -z'
'x, -y, z-1/2'
'-x+1/2, -y+1/2, -z'
'x+1/2, -y+1/2, z-1/2'

loop_
_atom_site_label
_atom_site_type_symbol
_atom_site_fract_x
_atom_site_fract_y
_atom_site_fract_z
_atom_site_U_iso_or_equiv
_atom_site_adp_type
_atom_site_occupancy
_atom_site_symmetry_multiplicity
_atom_site_calc_flag
_atom_site_refinement_flags
Ir1 Ir 0.448146(8) 0.51613(3) 0.516649(7) 0.02458(12) Uani 1 1 d .
H1IR H 0.516(3) 0.621(12) 0.536(3) 0.07(2) Uiso 1 1 d .
H2IR H 0.389(2) 0.411(10) 0.498(2) 0.039(16) Uiso 1 1 d .
H3IR H 0.457(3) 0.307(10) 0.551(2) 0.056(18) Uiso 1 1 d .
P1 P 0.39991(6) 0.6829(2) 0.57395(5) 0.0308(3) Uani 1 1 d .
N1 N 0.43089(19) 0.7756(6) 0.46328(16) 0.0278(9) Uani 1 1 d .
H1N H 0.470(2) 0.793(9) 0.4520(19) 0.033 Uiso 1 1 d .
N2 N 0.3517(2) 0.6072(8) 0.33345(19) 0.0432(13) Uani 1 1 d .
C1 C 0.3826(3) 0.9139(9) 0.5375(2) 0.0381(14) Uani 1 1 d .
H1A H 0.3448 0.9057 0.5182 0.046 Uiso 1 1 calc R
H1B H 0.3833 1.0232 0.5637 0.046 Uiso 1 1 calc R
C2 C 0.4244(3) 0.9503(8) 0.4973(2) 0.0339(13) Uani 1 1 d .
H2A H 0.4120 1.0620 0.4738 0.041 Uiso 1 1 calc R
H2B H 0.4607 0.9846 0.5171 0.041 Uiso 1 1 calc R
C3 C 0.3852(2) 0.7607(9) 0.4194(2) 0.0358(13) Uani 1 1 d .
H3A H 0.3783 0.8907 0.4025 0.043 Uiso 1 1 calc R
H3B H 0.3509 0.7197 0.4348 0.043 Uiso 1 1 calc R
C4 C 0.3980(3) 0.6166(10) 0.3763(2) 0.0425(15) Uani 1 1 d .
H4A H 0.4322 0.6570 0.3606 0.051 Uiso 1 1 calc R
H4B H 0.4045 0.4859 0.3928 0.051 Uiso 1 1 calc R
C5 C 0.3427(3) 0.4098(14) 0.3143(3) 0.067(2) Uani 1 1 d .
H5A H 0.3786 0.3520 0.3068 0.081 Uiso 1 1 calc R
H5B H 0.3179 0.4113 0.2800 0.081 Uiso 1 1 calc R
C6 C 0.3172(4) 0.2863(14) 0.3551(4) 0.094(3) Uani 1 1 d .
H6A H 0.3120 0.1532 0.3411 0.141 Uiso 1 1 calc R
H6B H 0.2811 0.3412 0.3618 0.141 Uiso 1 1 calc R
H6C H 0.3417 0.2840 0.3891 0.141 Uiso 1 1 calc R
C7 C 0.3586(3) 0.7483(12) 0.2895(2) 0.0557(19) Uani 1 1 d .
H7A H 0.3833 0.6916 0.2642 0.067 Uiso 1 1 calc R
H7B H 0.3764 0.8684 0.3052 0.067 Uiso 1 1 calc R
C8 C 0.3038(3) 0.7998(12) 0.2588(2) 0.061(2) Uani 1 1 d .
H8A H 0.3098 0.8942 0.2302 0.092 Uiso 1 1 calc R
H8B H 0.2794 0.8572 0.2836 0.092 Uiso 1 1 calc R
H8C H 0.2866 0.6817 0.2423 0.092 Uiso 1 1 calc R
C9 C 0.3293(3) 0.5933(10) 0.5892(2) 0.0419(14) Uani 1 1 d .
C10 C 0.2925(3) 0.7549(13) 0.6110(3) 0.064(2) Uani 1 1 d .
H10A H 0.2567 0.6990 0.6180 0.096 Uiso 1 1 calc R
H10B H 0.2864 0.8593 0.5841 0.096 Uiso 1 1 calc R
H10C H 0.3111 0.8082 0.6448 0.096 Uiso 1 1 calc R
C11 C 0.3357(3) 0.4268(13) 0.6299(3) 0.064(2) Uani 1 1 d .
H11A H 0.2989 0.3810 0.6374 0.096 Uiso 1 1 calc R
H11B H 0.3562 0.4728 0.6637 0.096 Uiso 1 1 calc R
H11C H 0.3560 0.3193 0.6150 0.096 Uiso 1 1 calc R
C12 C 0.2968(3) 0.5167(11) 0.5371(4) 0.059(2) Uani 1 1 d .
H12A H 0.2603 0.4700 0.5453 0.089 Uiso 1 1 calc R
H12B H 0.3174 0.4091 0.5225 0.089 Uiso 1 1 calc R
H12C H 0.2920 0.6221 0.5103 0.089 Uiso 1 1 calc R
C13 C 0.4410(2) 0.7599(9) 0.6404(2) 0.0409(14) Uani 1 1 d .
C14 C 0.4096(3) 0.8740(11) 0.6803(2) 0.0545(18) Uani 1 1 d .
H14A H 0.4347 0.9050 0.7127 0.082 Uiso 1 1 calc R
H14B H 0.3786 0.7951 0.6907 0.082 Uiso 1 1 calc R
H14C H 0.3952 0.9952 0.6633 0.082 Uiso 1 1 calc R
C15 C 0.4680(3) 0.5781(12) 0.6687(2) 0.0532(18) Uani 1 1 d .
H15A H 0.4892 0.6170 0.7028 0.080 Uiso 1 1 calc R
H15B H 0.4931 0.5169 0.6450 0.080 Uiso 1 1 calc R
H15C H 0.4391 0.4850 0.6762 0.080 Uiso 1 1 calc R
C16 C 0.4891(3) 0.8922(12) 0.6254(3) 0.0546(18) Uani 1 1 d .
H16A H 0.5113 0.9345 0.6587 0.082 Uiso 1 1 calc R
H16B H 0.4738 1.0068 0.6055 0.082 Uiso 1 1 calc R
H16C H 0.5127 0.8190 0.6027 0.082 Uiso 1 1 calc R

loop_
_atom_site_aniso_label
_atom_site_aniso_U_11
_atom_site_aniso_U_22
_atom_site_aniso_U_33
_atom_site_aniso_U_23
_atom_site_aniso_U_13
_atom_site_aniso_U_12
Ir1 0.02829(17) 0.01846(16) 0.02747(17) -0.00025(6) 0.00513(10) -0.00049(7)
P1 0.0358(8) 0.0240(8) 0.0339(7) 0.0018(5) 0.0102(6) 0.0032(6)
N1 0.036(3) 0.019(2) 0.029(2) 0.0019(16) 0.0055(18) 0.0018(19)
N2 0.045(3) 0.047(4) 0.035(3) -0.009(2) -0.006(2) 0.002(3)
C1 0.058(4) 0.025(3) 0.033(3) 0.005(2) 0.012(3) 0.011(3)
C2 0.052(4) 0.018(3) 0.032(3) -0.002(2) 0.008(3) 0.001(3)
C3 0.043(3) 0.029(3) 0.035(3) 0.002(2) 0.001(2) 0.007(3)
C4 0.044(3) 0.045(4) 0.036(3) -0.012(3) -0.003(2) 0.009(3)
C5 0.063(5) 0.063(6) 0.071(5) -0.024(4) -0.016(4) 0.014(4)
C6 0.103(7) 0.041(5) 0.131(8) 0.005(5) -0.025(6) -0.012(5)
C7 0.053(4) 0.075(6) 0.040(3) 0.005(3) 0.008(3) 0.000(4)
C8 0.072(5) 0.067(6) 0.044(4) 0.005(3) 0.000(3) 0.005(4)
C9 0.040(3) 0.042(4) 0.046(3) 0.005(3) 0.015(3) -0.001(3)
C10 0.041(4) 0.078(6) 0.076(5) -0.010(4) 0.024(3) 0.018(4)
C11 0.072(5) 0.051(5) 0.073(5) 0.018(4) 0.030(4) -0.007(4)
C12 0.027(4) 0.085(7) 0.068(5) -0.007(3) 0.013(4) -0.008(3)
C13 0.047(4) 0.043(4) 0.034(3) -0.005(2) 0.010(2) 0.006(3)
C14 0.069(5) 0.056(5) 0.039(3) -0.003(3) 0.007(3) 0.019(4)
C15 0.056(4) 0.064(5) 0.038(3) 0.003(3) 0.000(3) 0.017(4)
C16 0.060(4) 0.055(5) 0.048(4) -0.016(3) 0.001(3) -0.008(4)

loop_
_atom_type_symbol
_atom_type_description
_atom_type_scat_dispersion_real
_atom_type_scat_dispersion_imag
_atom_type_scat_source
C C 0.0033 0.0016 'International Tables Vol C Tables 4.2.6.8 and 6.1.1.4'
H H 0.0000 0.0000 'International Tables Vol C Tables 4.2.6.8 and 6.1.1.4'
N N 0.0061 0.0033 'International Tables Vol C Tables 4.2.6.8 and 6.1.1.4'
P P 0.1023 0.0942 'International Tables Vol C Tables 4.2.6.8 and 6.1.1.4'
Ir Ir -1.4442 7.9887 'International Tables Vol C Tables 4.2.6.8 and 6.1.1.4'

loop_
_geom_angle_atom_site_label_1
_geom_angle_atom_site_label_2
_geom_angle_atom_site_label_3
_geom_angle
_geom_angle_site_symmetry_3
H2IR Ir1 H3IR 80(3) .
H2IR Ir1 H1IR 177(3) .
H3IR Ir1 H1IR 98(3) .
H2IR Ir1 N1 94(2) .
H3IR Ir1 N1 174(2) .
H1IR Ir1 N1 87(2) .
H2IR Ir1 P1 84(2) .
H3IR Ir1 P1 99(2) .
H1IR Ir1 P1 98(2) .
N1 Ir1 P1 83.76(11) .
H2IR Ir1 Ir1 134(2) 5_666
H3IR Ir1 Ir1 91(2) 5_666
H1IR Ir1 Ir1 44(2) 5_666
N1 Ir1 Ir1 90.42(12) 5_666
P1 Ir1 Ir1 141.95(4) 5_666
C1 P1 C9 102.2(3) .
C1 P1 C13 104.9(3) .
C9 P1 C13 108.6(3) .
C1 P1 Ir1 103.53(18) .
C9 P1 Ir1 120.1(2) .
C13 P1 Ir1 115.34(18) .
C3 N1 C2 111.1(4) .
C3 N1 Ir1 117.6(3) .
C2 N1 Ir1 109.3(3) .
C5 N2 C4 111.0(6) .
C5 N2 C7 113.3(6) .
C4 N2 C7 111.7(5) .
C2 C1 P1 109.2(4) .
N1 C2 C1 111.1(5) .
N1 C3 C4 111.9(5) .
N2 C4 C3 110.1(5) .
N2 C5 C6 111.5(6) .
N2 C7 C8 111.5(6) .
C11 C9 C12 108.1(7) .
C11 C9 C10 109.0(6) .
C12 C9 C10 106.0(5) .
C11 C9 P1 110.1(5) .
C12 C9 P1 109.8(4) .
C10 C9 P1 113.6(5) .
C14 C13 C15 109.6(5) .
C14 C13 C16 107.0(6) .
C15 C13 C16 106.6(6) .
C14 C13 P1 116.8(4) .
C15 C13 P1 109.2(4) .
C16 C13 P1 107.1(4) .

loop_
_geom_bond_atom_site_label_1
_geom_bond_atom_site_label_2
_geom_bond_distance
_geom_bond_site_symmetry_2
Ir1 H2IR 1.63(6) .
Ir1 H3IR 1.67(7) .
Ir1 H1IR 1.81(7) .
Ir1 N1 2.231(4) .
Ir1 P1 2.2431(14) .
Ir1 Ir1 2.7325(7) 5_666
P1 C1 1.850(6) .
P1 C9 1.892(6) .
P1 C13 1.909(6) .
N1 C3 1.474(7) .
N1 C2 1.482(7) .
N2 C5 1.443(11) .
N2 C4 1.466(7) .
N2 C7 1.479(9) .
C1 C2 1.513(8) .
C3 C4 1.509(7) .
C5 C6 1.500(13) .
C7 C8 1.503(9) .
C9 C11 1.522(9) .
C9 C12 1.533(11) .
C9 C10 1.553(9) .
C13 C14 1.525(8) .
C13 C15 1.543(9) .
C13 C16 1.552(9) .
